data_8103747
loop_
_publ_author_name
'Fleck, M.'
'Kolitsch, U.'
'Hertweck, B.'
'Giester, G.'
'Wildner, M.'
'Wohlschlaeger, A.'
'Prem, M.'

_publ_section_title
;
 Crystal structures of the double salt dihydrates K2 Cd (Se O4)2 * 2(H2
 O), K2 Mn (S O4)2 * 2(H2 O), (N H4)2 Cu (Se O4)2 * 2(H2 O) andK Fe H (S
 O4)2 * 2(H2 O)
;
_journal_name_full 'Zeitschrift fuer Kristallographie (149,1979-)'
_journal_page_first 242
_journal_page_last 248
_journal_volume 217
_journal_year 2002
_chemical_formula_sum 'Cu H12 N2 O10 Se2'
_chemical_name_systematic '(N H4)2 Cu (Se O4)2 (H2 O)2'
_space_group_IT_number 2
_symmetry_space_group_name_Hall '-P 1'
_symmetry_space_group_name_H-M 'P -1'
_cell_angle_alpha 104.21
_cell_angle_beta 93.04
_cell_angle_gamma 112.27
_cell_formula_units_Z 1
_cell_length_a 5.784
_cell_length_b 7.107
_cell_length_c 7.371
_cell_volume 268.191
_citation_journal_id_ASTM ZEKRDZ
_cod_data_source_file Fleck_ZEKRDZ_2002_1054.cif
_cod_data_source_block H12Cu1N2O10Se2
_cod_original_cell_volume 268.1911
_cod_original_formula_sum 'H12 Cu1 N2 O10 Se2'
_cod_database_code 8103747

loop_
_symmetry_equiv_pos_as_xyz
x,y,z
-x,-y,-z

loop_
_atom_site_label
_atom_site_type_symbol
_atom_site_fract_x
_atom_site_fract_y
_atom_site_fract_z
_atom_site_occupancy
_atom_site_U_iso_or_equiv
Se1 Se+6 0.18913 0.28258 0.71085 1 0.0
H3 H+1 0.024 0.4 0.189 1 0.0
N1 N-3 0.1259 0.3532 0.2261 1 0.0
H2 H+1 0.152 0.274 0.132 1 0.0
O4 O-2 0.4282 0.2654 0.6028 1 0.0
O2 O-2 0.2828 0.53 0.8383 1 0.0
H1 H+1 0.251 0.455 0.281 1 0.0
Cu1 Cu+2 0.5 0 0.5 1 0.0
H4 H+1 0.118 0.318 0.351 1 0.0
O5 O-2 0.476 0.0409 0.245 1 0.0
O1 O-2 0.1177 0.1248 0.8472 1 0.0
H5 H+1 0.292 0.983 0.183 1 0.0
O3 O-2 -0.0546 0.2216 0.5508 1 0.0
